data_4119704
loop_
_publ_author_name
'Sanyo M. Mathew'
'James T. Engle'
'Christopher J. Ziegler'
'C. Scott Hartley'

_publ_section_title
;
 The Role of Arene-Arene Interactions in the Folding of ortho-Phenylenes
;
_journal_name_full 'Journal of the American Chemical Society'
_journal_page_first 6714
_journal_page_last 6722
_journal_paper_doi 10.1021/ja4026006
_journal_volume 135
_journal_year 2013
_chemical_formula_sum 'C38 H30'
_chemical_formula_weight 486.62
_chemical_name_systematic
; 
 ? 
;
_space_group_IT_number 14
_symmetry_cell_setting monoclinic
_symmetry_space_group_name_Hall '-P 2ybc'
_symmetry_space_group_name_H-M 'P 1 21/c 1'
_atom_sites_solution_hydrogens geom
_atom_sites_solution_primary direct
_atom_sites_solution_secondary difmap
_audit_creation_method SHELXL-97
_cell_angle_alpha 90.00
_cell_angle_beta 92.309(6)
_cell_angle_gamma 90.00
_cell_formula_units_Z 4
_cell_length_a 8.894(4)
_cell_length_b 16.142(8)
_cell_length_c 18.242(9)
_cell_measurement_reflns_used 3341
_cell_measurement_temperature 100(2)
_cell_measurement_theta_max 24.80
_cell_measurement_theta_min 2.23
_cell_volume 2617(2)
_computing_cell_refinement 'Bruker SAINT'
_computing_data_collection 'Bruker APEX2'
_computing_data_reduction 'Bruker SAINT'
_computing_molecular_graphics 'Bruker SHELXTL'
_computing_publication_material 'Bruker SHELXTL'
_computing_structure_refinement 'SHELXL-97 (Sheldrick, 2008)'
_computing_structure_solution 'SHELXS-97 (Sheldrick, 2008)'
_diffrn_ambient_temperature 100(2)
_diffrn_measured_fraction_theta_full 0.999
_diffrn_measured_fraction_theta_max 0.999
_diffrn_measurement_device_type 'Bruker APEX-II CCD'
_diffrn_measurement_method '\f and \w scans'
_diffrn_radiation_monochromator graphite
_diffrn_radiation_source 'fine-focus sealed tube'
_diffrn_radiation_type MoK\a
_diffrn_radiation_wavelength 0.71073
_diffrn_reflns_av_R_equivalents 0.0439
_diffrn_reflns_av_sigmaI/netI 0.0398
_diffrn_reflns_limit_h_max 10
_diffrn_reflns_limit_h_min -10
_diffrn_reflns_limit_k_max 19
_diffrn_reflns_limit_k_min -19
_diffrn_reflns_limit_l_max 21
_diffrn_reflns_limit_l_min -21
_diffrn_reflns_number 18348
_diffrn_reflns_theta_full 25.14
_diffrn_reflns_theta_max 25.14
_diffrn_reflns_theta_min 1.69
_exptl_absorpt_coefficient_mu 0.070
_exptl_absorpt_correction_T_max 0.9917
_exptl_absorpt_correction_T_min 0.9781
_exptl_absorpt_correction_type multi-scan
_exptl_absorpt_process_details SADABS
_exptl_crystal_colour colorless
_exptl_crystal_density_diffrn 1.235
_exptl_crystal_description block
_exptl_crystal_F_000 1032
_exptl_crystal_size_max 0.32
_exptl_crystal_size_mid 0.18
_exptl_crystal_size_min 0.12
_refine_diff_density_max 0.255
_refine_diff_density_min -0.222
_refine_diff_density_rms 0.048
_refine_ls_extinction_method none
_refine_ls_goodness_of_fit_ref 1.038
_refine_ls_hydrogen_treatment constr
_refine_ls_matrix_type full
_refine_ls_number_parameters 345
_refine_ls_number_reflns 4681
_refine_ls_number_restraints 0
_refine_ls_restrained_S_all 1.038
_refine_ls_R_factor_all 0.0618
_refine_ls_R_factor_gt 0.0464
_refine_ls_shift/su_max 0.001
_refine_ls_shift/su_mean 0.000
_refine_ls_structure_factor_coef Fsqd
_refine_ls_weighting_details 'calc w=1/[\s^2^(Fo^2^)+(0.0701P)^2^+0.3352P] where P=(Fo^2^+2Fc^2^)/3'
_refine_ls_weighting_scheme calc
_refine_ls_wR_factor_gt 0.1186
_refine_ls_wR_factor_ref 0.1303
_reflns_number_gt 3629
_reflns_number_total 4681
_reflns_threshold_expression >2sigma(I)
_cod_data_source_file ja4026006_si_003.cif
_cod_data_source_block p21c
_cod_database_code 4119704

loop_
_symmetry_equiv_pos_as_xyz
'x, y, z'
'-x, y+1/2, -z+1/2'
'-x, -y, -z'
'x, -y-1/2, z-1/2'

loop_
_atom_site_label
_atom_site_type_symbol
_atom_site_fract_x
_atom_site_fract_y
_atom_site_fract_z
_atom_site_U_iso_or_equiv
_atom_site_adp_type
_atom_site_occupancy
_atom_site_symmetry_multiplicity
_atom_site_calc_flag
_atom_site_refinement_flags
C1 C 0.7803(2) 0.71377(10) 0.51977(10) 0.0312(4) Uani 1 1 d .
H1A H 0.6778 0.6954 0.5214 0.047 Uiso 1 1 calc R
H1B H 0.8225 0.7188 0.5688 0.047 Uiso 1 1 calc R
H1C H 0.8374 0.6742 0.4931 0.047 Uiso 1 1 calc R
C2 C 0.78517(19) 0.79638(10) 0.48210(9) 0.0236(4) Uani 1 1 d .
C3 C 0.65540(18) 0.83300(10) 0.45139(9) 0.0247(4) Uani 1 1 d .
H3 H 0.5653 0.8038 0.4506 0.030 Uiso 1 1 calc R
C4 C 0.65808(18) 0.91240(10) 0.42188(9) 0.0227(4) Uani 1 1 d .
H4 H 0.5696 0.9356 0.4024 0.027 Uiso 1 1 calc R
C5 C 0.79173(17) 0.95777(9) 0.42115(8) 0.0194(4) Uani 1 1 d .
C6 C 0.92344(18) 0.91971(10) 0.44877(8) 0.0202(4) Uani 1 1 d .
H6 H 1.0146 0.9477 0.4472 0.024 Uiso 1 1 calc R
C7 C 0.91974(18) 0.84072(10) 0.47853(8) 0.0215(4) Uani 1 1 d .
H7 H 1.0088 0.8167 0.4965 0.026 Uiso 1 1 calc R
C8 C 0.78697(17) 1.04612(9) 0.39705(8) 0.0192(4) Uani 1 1 d .
C9 C 0.67117(18) 1.09573(10) 0.42276(9) 0.0234(4) Uani 1 1 d .
H9 H 0.5995 1.0717 0.4519 0.028 Uiso 1 1 calc R
C10 C 0.65970(18) 1.17928(10) 0.40634(9) 0.0253(4) Uani 1 1 d .
H10 H 0.5806 1.2104 0.4236 0.030 Uiso 1 1 calc R
C11 C 0.76695(18) 1.21617(10) 0.36395(8) 0.0238(4) Uani 1 1 d .
H11 H 0.7609 1.2724 0.3530 0.029 Uiso 1 1 calc R
C12 C 0.88278(18) 1.16889(10) 0.33811(8) 0.0219(4) Uani 1 1 d .
H12 H 0.9547 1.1941 0.3099 0.026 Uiso 1 1 calc R
C13 C 0.89519(17) 1.08363(9) 0.35319(8) 0.0191(4) Uani 1 1 d .
C14 C 1.02902(17) 1.03891(9) 0.32579(8) 0.0191(4) Uani 1 1 d .
C15 C 1.17116(18) 1.07135(10) 0.34614(9) 0.0235(4) Uani 1 1 d .
H15 H 1.1768 1.1207 0.3724 0.028 Uiso 1 1 calc R
C16 C 1.30263(19) 1.03231(11) 0.32837(9) 0.0275(4) Uani 1 1 d .
H16 H 1.3953 1.0553 0.3423 0.033 Uiso 1 1 calc R
C17 C 1.29553(18) 0.95867(11) 0.28960(9) 0.0266(4) Uani 1 1 d .
H17 H 1.3834 0.9308 0.2787 0.032 Uiso 1 1 calc R
C18 C 1.15665(17) 0.92679(10) 0.26718(8) 0.0225(4) Uani 1 1 d .
H18 H 1.1530 0.8778 0.2404 0.027 Uiso 1 1 calc R
C19 C 1.02150(17) 0.96586(9) 0.28354(8) 0.0194(4) Uani 1 1 d .
C20 C 0.87937(17) 0.92522(10) 0.25623(8) 0.0200(4) Uani 1 1 d .
C21 C 0.86308(18) 0.84035(9) 0.27148(8) 0.0221(4) Uani 1 1 d .
H21 H 0.9387 0.8134 0.2989 0.027 Uiso 1 1 calc R
C22 C 0.73828(18) 0.79557(10) 0.24703(9) 0.0261(4) Uani 1 1 d .
H22 H 0.7313 0.7393 0.2572 0.031 Uiso 1 1 calc R
C23 C 0.62397(19) 0.83539(10) 0.20724(9) 0.0253(4) Uani 1 1 d .
H23 H 0.5386 0.8063 0.1913 0.030 Uiso 1 1 calc R
C24 C 0.63739(18) 0.91892(10) 0.19127(8) 0.0223(4) Uani 1 1 d .
H24 H 0.5596 0.9452 0.1648 0.027 Uiso 1 1 calc R
C25 C 0.76450(17) 0.96496(10) 0.21372(8) 0.0193(4) Uani 1 1 d .
C26 C 0.76903(17) 1.05352(9) 0.18965(8) 0.0192(4) Uani 1 1 d .
C27 C 0.64533(18) 1.10381(10) 0.20361(9) 0.0227(4) Uani 1 1 d .
H27 H 0.5654 1.0814 0.2283 0.027 Uiso 1 1 calc R
C28 C 0.63802(18) 1.18624(10) 0.18179(9) 0.0258(4) Uani 1 1 d .
H28 H 0.5535 1.2180 0.1910 0.031 Uiso 1 1 calc R
C29 C 0.75790(18) 1.22083(10) 0.14615(9) 0.0250(4) Uani 1 1 d .
H29 H 0.7557 1.2764 0.1325 0.030 Uiso 1 1 calc R
C30 C 0.88061(18) 1.17195(9) 0.13106(8) 0.0229(4) Uani 1 1 d .
H30 H 0.9602 1.1955 0.1069 0.027 Uiso 1 1 calc R
C31 C 0.88923(17) 1.08806(9) 0.15099(8) 0.0190(4) Uani 1 1 d .
C32 C 1.01781(17) 1.03865(9) 0.12463(8) 0.0189(4) Uani 1 1 d .
C33 C 1.16405(18) 1.06993(10) 0.12819(8) 0.0215(4) Uani 1 1 d .
H33 H 1.1832 1.1201 0.1518 0.026 Uiso 1 1 calc R
C34 C 1.28143(18) 1.02765(10) 0.09720(8) 0.0225(4) Uani 1 1 d .
H34 H 1.3777 1.0502 0.1001 0.027 Uiso 1 1 calc R
C35 C 1.25784(17) 0.95218(10) 0.06181(8) 0.0218(4) Uani 1 1 d .
C36 C 1.11200(18) 0.91984(10) 0.05971(8) 0.0217(4) Uani 1 1 d .
H36 H 1.0935 0.8689 0.0374 0.026 Uiso 1 1 calc R
C37 C 0.99469(18) 0.96223(9) 0.09020(8) 0.0202(4) Uani 1 1 d .
H37 H 0.8986 0.9394 0.0877 0.024 Uiso 1 1 calc R
C38 C 1.38166(19) 0.90743(10) 0.02395(10) 0.0295(4) Uani 1 1 d .
H38A H 1.4765 0.9330 0.0368 0.044 Uiso 1 1 calc R
H38B H 1.3633 0.9102 -0.0282 0.044 Uiso 1 1 calc R
H38C H 1.3840 0.8505 0.0392 0.044 Uiso 1 1 calc R

loop_
_atom_site_aniso_label
_atom_site_aniso_U_11
_atom_site_aniso_U_22
_atom_site_aniso_U_33
_atom_site_aniso_U_23
_atom_site_aniso_U_13
_atom_site_aniso_U_12
C1 0.0382(11) 0.0254(9) 0.0305(10) 0.0044(7) 0.0073(8) 0.0003(8)
C2 0.0316(9) 0.0214(8) 0.0183(8) -0.0018(7) 0.0075(7) 0.0009(7)
C3 0.0236(9) 0.0268(9) 0.0240(9) -0.0024(7) 0.0062(7) -0.0051(7)
C4 0.0210(8) 0.0259(9) 0.0212(8) -0.0002(7) 0.0029(7) 0.0011(7)
C5 0.0227(9) 0.0206(8) 0.0151(8) -0.0019(6) 0.0038(7) 0.0003(7)
C6 0.0200(8) 0.0240(9) 0.0165(8) -0.0030(6) 0.0016(7) -0.0010(7)
C7 0.0256(9) 0.0230(8) 0.0160(8) -0.0011(6) 0.0006(7) 0.0044(7)
C8 0.0189(8) 0.0206(8) 0.0178(8) -0.0021(6) -0.0025(7) -0.0005(7)
C9 0.0232(9) 0.0258(9) 0.0215(8) 0.0005(7) 0.0041(7) -0.0014(7)
C10 0.0268(9) 0.0247(9) 0.0248(9) -0.0024(7) 0.0054(7) 0.0051(7)
C11 0.0319(10) 0.0196(8) 0.0197(8) -0.0005(7) -0.0008(7) 0.0016(7)
C12 0.0260(9) 0.0230(9) 0.0166(8) 0.0008(7) 0.0012(7) -0.0041(7)
C13 0.0209(8) 0.0217(8) 0.0145(8) -0.0016(6) -0.0012(6) -0.0012(7)
C14 0.0210(8) 0.0215(8) 0.0150(8) 0.0039(6) 0.0021(7) -0.0010(7)
C15 0.0238(9) 0.0276(9) 0.0190(8) -0.0008(7) 0.0016(7) -0.0045(7)
C16 0.0194(9) 0.0381(10) 0.0247(9) 0.0035(8) -0.0006(7) -0.0035(8)
C17 0.0201(9) 0.0379(10) 0.0219(9) 0.0031(7) 0.0037(7) 0.0069(8)
C18 0.0244(9) 0.0249(9) 0.0184(8) 0.0019(7) 0.0025(7) 0.0030(7)
C19 0.0198(8) 0.0230(8) 0.0154(8) 0.0041(6) 0.0013(6) 0.0013(7)
C20 0.0218(8) 0.0227(8) 0.0159(8) -0.0018(6) 0.0062(7) 0.0013(7)
C21 0.0242(9) 0.0240(9) 0.0183(8) -0.0002(7) 0.0033(7) 0.0032(7)
C22 0.0341(10) 0.0215(9) 0.0231(9) -0.0004(7) 0.0066(8) -0.0044(7)
C23 0.0245(9) 0.0277(9) 0.0241(9) -0.0047(7) 0.0042(7) -0.0062(7)
C24 0.0210(8) 0.0276(9) 0.0185(8) -0.0018(7) 0.0024(7) 0.0008(7)
C25 0.0193(8) 0.0231(9) 0.0158(8) -0.0023(6) 0.0045(6) 0.0009(7)
C26 0.0203(8) 0.0225(8) 0.0145(8) -0.0022(6) -0.0030(7) 0.0014(7)
C27 0.0197(8) 0.0289(9) 0.0196(8) -0.0033(7) 0.0021(7) 0.0013(7)
C28 0.0267(9) 0.0278(9) 0.0227(9) -0.0032(7) 0.0000(7) 0.0079(8)
C29 0.0328(10) 0.0204(9) 0.0216(8) -0.0005(7) -0.0023(7) 0.0033(7)
C30 0.0271(9) 0.0231(9) 0.0186(8) 0.0000(7) 0.0015(7) -0.0030(7)
C31 0.0206(8) 0.0219(9) 0.0141(8) -0.0020(6) -0.0018(7) 0.0002(7)
C32 0.0219(9) 0.0213(8) 0.0138(8) 0.0036(6) 0.0024(6) 0.0002(7)
C33 0.0259(9) 0.0209(8) 0.0179(8) 0.0012(6) 0.0011(7) -0.0011(7)
C34 0.0202(9) 0.0265(9) 0.0210(8) 0.0042(7) 0.0025(7) -0.0014(7)
C35 0.0215(9) 0.0258(9) 0.0181(8) 0.0044(7) 0.0017(7) 0.0028(7)
C36 0.0272(9) 0.0200(8) 0.0178(8) -0.0010(6) 0.0009(7) 0.0003(7)
C37 0.0219(9) 0.0213(8) 0.0175(8) 0.0017(6) 0.0018(7) -0.0018(7)
C38 0.0288(10) 0.0307(10) 0.0295(9) 0.0000(8) 0.0076(8) 0.0023(8)

loop_
_atom_type_symbol
_atom_type_description
_atom_type_scat_dispersion_real
_atom_type_scat_dispersion_imag
_atom_type_scat_source
C C 0.0033 0.0016 'International Tables Vol C Tables 4.2.6.8 and 6.1.1.4'
H H 0.0000 0.0000 'International Tables Vol C Tables 4.2.6.8 and 6.1.1.4'

loop_
_geom_angle_atom_site_label_1
_geom_angle_atom_site_label_2
_geom_angle_atom_site_label_3
_geom_angle
C2 C1 H1A 109.5
C2 C1 H1B 109.5
H1A C1 H1B 109.5
C2 C1 H1C 109.5
H1A C1 H1C 109.5
H1B C1 H1C 109.5
C3 C2 C7 117.42(15)
C3 C2 C1 121.46(15)
C7 C2 C1 121.10(15)
C4 C3 C2 121.30(15)
C4 C3 H3 119.3
C2 C3 H3 119.3
C3 C4 C5 120.99(15)
C3 C4 H4 119.5
C5 C4 H4 119.5
C4 C5 C6 117.84(15)
C4 C5 C8 119.33(14)
C6 C5 C8 122.63(14)
C7 C6 C5 120.81(15)
C7 C6 H6 119.6
C5 C6 H6 119.6
C6 C7 C2 121.52(15)
C6 C7 H7 119.2
C2 C7 H7 119.2
C9 C8 C13 118.15(15)
C9 C8 C5 117.40(14)
C13 C8 C5 124.37(14)
C10 C9 C8 122.23(15)
C10 C9 H9 118.9
C8 C9 H9 118.9
C9 C10 C11 119.53(15)
C9 C10 H10 120.2
C11 C10 H10 120.2
C12 C11 C10 119.52(15)
C12 C11 H11 120.2
C10 C11 H11 120.2
C11 C12 C13 121.86(15)
C11 C12 H12 119.1
C13 C12 H12 119.1
C12 C13 C8 118.69(14)
C12 C13 C14 117.66(13)
C8 C13 C14 123.52(14)
C15 C14 C19 118.63(14)
C15 C14 C13 116.86(14)
C19 C14 C13 124.48(14)
C16 C15 C14 122.03(16)
C16 C15 H15 119.0
C14 C15 H15 119.0
C15 C16 C17 119.44(16)
C15 C16 H16 120.3
C17 C16 H16 120.3
C16 C17 C18 119.48(15)
C16 C17 H17 120.3
C18 C17 H17 120.3
C17 C18 C19 122.20(16)
C17 C18 H18 118.9
C19 C18 H18 118.9
C18 C19 C14 118.12(14)
C18 C19 C20 116.99(14)
C14 C19 C20 124.87(14)
C21 C20 C25 118.24(14)
C21 C20 C19 117.06(14)
C25 C20 C19 124.63(14)
C22 C21 C20 122.20(15)
C22 C21 H21 118.9
C20 C21 H21 118.9
C23 C22 C21 119.30(16)
C23 C22 H22 120.3
C21 C22 H22 120.3
C22 C23 C24 119.65(15)
C22 C23 H23 120.2
C24 C23 H23 120.2
C23 C24 C25 122.03(15)
C23 C24 H24 119.0
C25 C24 H24 119.0
C24 C25 C20 118.51(15)
C24 C25 C26 116.88(14)
C20 C25 C26 124.60(14)
C27 C26 C31 118.45(14)
C27 C26 C25 118.05(14)
C31 C26 C25 123.45(13)
C28 C27 C26 122.12(15)
C28 C27 H27 118.9
C26 C27 H27 118.9
C29 C28 C27 119.42(15)
C29 C28 H28 120.3
C27 C28 H28 120.3
C30 C29 C28 119.40(15)
C30 C29 H29 120.3
C28 C29 H29 120.3
C29 C30 C31 122.28(15)
C29 C30 H30 118.9
C31 C30 H30 118.9
C30 C31 C26 118.28(14)
C30 C31 C32 117.88(14)
C26 C31 C32 123.62(14)
C33 C32 C37 117.47(14)
C33 C32 C31 121.19(14)
C37 C32 C31 121.15(14)
C34 C33 C32 121.26(15)
C34 C33 H33 119.4
C32 C33 H33 119.4
C33 C34 C35 121.23(15)
C33 C34 H34 119.4
C35 C34 H34 119.4
C34 C35 C36 117.54(14)
C34 C35 C38 122.22(15)
C36 C35 C38 120.19(15)
C37 C36 C35 121.24(15)
C37 C36 H36 119.4
C35 C36 H36 119.4
C36 C37 C32 121.22(15)
C36 C37 H37 119.4
C32 C37 H37 119.4
C35 C38 H38A 109.5
C35 C38 H38B 109.5
H38A C38 H38B 109.5
C35 C38 H38C 109.5
H38A C38 H38C 109.5
H38B C38 H38C 109.5

loop_
_geom_bond_atom_site_label_1
_geom_bond_atom_site_label_2
_geom_bond_distance
C1 C2 1.501(2)
C1 H1A 0.9600
C1 H1B 0.9600
C1 H1C 0.9600
C2 C3 1.394(2)
C2 C7 1.398(2)
C3 C4 1.391(2)
C3 H3 0.9300
C4 C5 1.397(2)
C4 H4 0.9300
C5 C6 1.399(2)
C5 C8 1.492(2)
C6 C7 1.387(2)
C6 H6 0.9300
C7 H7 0.9300
C8 C9 1.400(2)
C8 C13 1.413(2)
C9 C10 1.384(2)
C9 H9 0.9300
C10 C11 1.386(2)
C10 H10 0.9300
C11 C12 1.380(2)
C11 H11 0.9300
C12 C13 1.407(2)
C12 H12 0.9300
C13 C14 1.495(2)
C14 C15 1.404(2)
C14 C19 1.409(2)
C15 C16 1.378(2)
C15 H15 0.9300
C16 C17 1.383(2)
C16 H16 0.9300
C17 C18 1.385(2)
C17 H17 0.9300
C18 C19 1.400(2)
C18 H18 0.9300
C19 C20 1.492(2)
C20 C21 1.407(2)
C20 C25 1.412(2)
C21 C22 1.383(2)
C21 H21 0.9300
C22 C23 1.384(2)
C22 H22 0.9300
C23 C24 1.386(2)
C23 H23 0.9300
C24 C25 1.400(2)
C24 H24 0.9300
C25 C26 1.496(2)
C26 C27 1.399(2)
C26 C31 1.418(2)
C27 C28 1.390(2)
C27 H27 0.9300
C28 C29 1.388(2)
C28 H28 0.9300
C29 C30 1.383(2)
C29 H29 0.9300
C30 C31 1.403(2)
C30 H30 0.9300
C31 C32 1.490(2)
C32 C33 1.394(2)
C32 C37 1.396(2)
C33 C34 1.387(2)
C33 H33 0.9300
C34 C35 1.391(2)
C34 H34 0.9300
C35 C36 1.397(2)
C35 C38 1.507(2)
C36 C37 1.383(2)
C36 H36 0.9300
C37 H37 0.9300
C38 H38A 0.9600
C38 H38B 0.9600
C38 H38C 0.9600
